data_4069615
loop_
_publ_author_name
'Boshra, Ramez'
'Venkatasubbaiah, Krishnan'
'Doshi, Ami'
'J\"akle, Frieder'

_publ_section_title
;
 Resolution of Planar-Chiral Ferrocenylborane Lewis Acids: The Impact of
 Steric Effects on the Stereoselective Binding of Ephedrine Derivatives
;
_journal_issue 14
_journal_name_full Organometallics
_journal_page_first 4141
_journal_paper_doi 10.1021/om900303j
_journal_volume 28
_journal_year 2009
_chemical_formula_moiety 'C23 H31 B Cl Fe N O Sn'
_chemical_formula_sum 'C23 H31 B Cl Fe N O Sn'
_chemical_formula_weight 558.29
_chemical_name_systematic
;
 ?
;
_space_group_IT_number 19
_symmetry_cell_setting orthorhombic
_symmetry_space_group_name_Hall 'P 2ac 2ab'
_symmetry_space_group_name_H-M 'P 21 21 21'
_atom_sites_solution_hydrogens geom
_atom_sites_solution_primary direct
_atom_sites_solution_secondary difmap
_audit_creation_method SHELXL-97
_cell_angle_alpha 90.00
_cell_angle_beta 90.00
_cell_angle_gamma 90.00
_cell_formula_units_Z 4
_cell_length_a 12.9670(2)
_cell_length_b 13.1525(2)
_cell_length_c 13.7370(2)
_cell_measurement_reflns_used 9999
_cell_measurement_temperature 100(2)
_cell_measurement_theta_max 68.66
_cell_measurement_theta_min 3.22
_cell_volume 2342.82(6)
_computing_cell_refinement SMART
_computing_data_collection 'SMART (Bruker, 2000)'
_computing_data_reduction 'SAINT-Plus (Bruker, 2000)'
_computing_molecular_graphics 'SHELXTL (Bruker, 2000)'
_computing_publication_material SHELXTL
_computing_structure_refinement 'SHELXL-97 (Sheldrick, 1997)'
_computing_structure_solution 'SHELXS-97 (Sheldrick, 1990)'
_diffrn_ambient_temperature 100(2)
_diffrn_measured_fraction_theta_full 0.987
_diffrn_measured_fraction_theta_max 0.988
_diffrn_measurement_device_type 'Bruker SMART CCD area-detector'
_diffrn_measurement_method '\f and \w'
_diffrn_radiation_monochromator graphite
_diffrn_radiation_source 'fine-focus sealed tube'
_diffrn_radiation_type CuK\a
_diffrn_radiation_wavelength 1.54178
_diffrn_reflns_av_R_equivalents 0.0263
_diffrn_reflns_av_sigmaI/netI 0.0350
_diffrn_reflns_limit_h_max 15
_diffrn_reflns_limit_h_min -15
_diffrn_reflns_limit_k_max 15
_diffrn_reflns_limit_k_min -15
_diffrn_reflns_limit_l_max 16
_diffrn_reflns_limit_l_min -15
_diffrn_reflns_number 21495
_diffrn_reflns_theta_full 69.42
_diffrn_reflns_theta_max 69.42
_diffrn_reflns_theta_min 4.65
_exptl_absorpt_coefficient_mu 14.589
_exptl_absorpt_correction_T_max 0.2968
_exptl_absorpt_correction_T_min 0.1496
_exptl_absorpt_correction_type multi-scan
_exptl_absorpt_process_details '(SADABS; Blessing, 1995)'
_exptl_crystal_colour Yellow
_exptl_crystal_density_diffrn 1.583
_exptl_crystal_density_method 'not measured'
_exptl_crystal_description Block
_exptl_crystal_F_000 1128
_exptl_crystal_size_max 0.21
_exptl_crystal_size_mid 0.13
_exptl_crystal_size_min 0.11
_refine_diff_density_max 0.552
_refine_diff_density_min -0.472
_refine_diff_density_rms 0.064
_refine_ls_abs_structure_details 'Flack (1983), 1714 Friedel pairs'
_refine_ls_abs_structure_Flack 0.020(4)
_refine_ls_goodness_of_fit_ref 1.045
_refine_ls_hydrogen_treatment constr
_refine_ls_matrix_type full
_refine_ls_number_parameters 267
_refine_ls_number_reflns 4165
_refine_ls_number_restraints 0
_refine_ls_restrained_S_all 1.045
_refine_ls_R_factor_all 0.0175
_refine_ls_R_factor_gt 0.0171
_refine_ls_shift/su_max 0.017
_refine_ls_shift/su_mean 0.001
_refine_ls_structure_factor_coef Fsqd
_refine_ls_weighting_details 'calc w=1/[\s^2^(Fo^2^)+(0.0128P)^2^+0.0000P] where P=(Fo^2^+2Fc^2^)/3'
_refine_ls_weighting_scheme calc
_refine_ls_wR_factor_gt 0.0400
_refine_ls_wR_factor_ref 0.0401
_reflns_number_gt 4112
_reflns_number_total 4165
_reflns_threshold_expression >2sigma(I)
_cod_data_source_file om900303j_si_002.cif
_cod_data_source_block compoundSp3
_cod_depositor_comments
;
The following automatic conversions were performed:

'_symmetry_cell_setting' value 'Orthorhombic' changed to
'orthorhombic' according to
/home/saulius/struct/CIF-dictionaries/cif_core.dic dictionary named
'cif_core.dic' version 2.4.2 from 2011-04-26.

Automatic conversion script
Id: cif_fix_values 1715 2011-07-08 13:25:40Z adriana 
;
_cod_original_sg_symbol_H-M P2(1)2(1)2(1)
_cod_database_code 4069615

loop_
_symmetry_equiv_pos_as_xyz
'x, y, z'
'-x+1/2, -y, z+1/2'
'-x, y+1/2, -z+1/2'
'x+1/2, -y+1/2, -z'

loop_
_atom_site_label
_atom_site_type_symbol
_atom_site_fract_x
_atom_site_fract_y
_atom_site_fract_z
_atom_site_U_iso_or_equiv
_atom_site_adp_type
_atom_site_occupancy
_atom_site_symmetry_multiplicity
_atom_site_calc_flag
_atom_site_refinement_flags
B1 B 0.0178(2) 0.09558(17) 1.03330(17) 0.0118(5) Uani 1 1 d .
C1 C -0.06417(16) -0.08952(16) 1.03064(15) 0.0093(4) Uani 1 1 d .
Cl1 Cl -0.07591(5) -0.27994(5) 0.86248(5) 0.02589(14) Uani 1 1 d .
Fe1 Fe -0.21125(3) -0.03002(3) 1.03073(2) 0.00849(8) Uani 1 1 d .
N1 N 0.10111(14) 0.11500(15) 1.12233(13) 0.0117(4) Uani 1 1 d .
H1 H 0.1052 0.0550 1.1579 0.014 Uiso 1 1 calc R
O1 O 0.09021(12) 0.04493(12) 0.96071(11) 0.0115(3) Uani 1 1 d .
Sn1 Sn 0.013836(10) -0.119261(10) 0.898987(9) 0.01029(5) Uani 1 1 d .
C2 C -0.06170(17) 0.01113(17) 1.07084(15) 0.0094(4) Uani 1 1 d .
C3 C -0.13065(18) 0.01026(18) 1.15263(16) 0.0117(5) Uani 1 1 d .
H3 H -0.1463 0.0697 1.1956 0.014 Uiso 1 1 calc R
C4 C -0.17322(17) -0.08975(18) 1.16274(17) 0.0127(5) Uani 1 1 d .
H4 H -0.2227 -0.1123 1.2142 0.015 Uiso 1 1 calc R
C5 C -0.13278(16) -0.15123(16) 1.08629(16) 0.0103(4) Uani 1 1 d .
H5 H -0.1487 -0.2246 1.0745 0.012 Uiso 1 1 calc R
C6 C -0.26776(17) -0.0271(2) 0.89092(17) 0.0186(5) Uani 1 1 d .
H6 H -0.2309 -0.0508 0.8311 0.022 Uiso 1 1 calc R
C7 C -0.2643(2) 0.0722(2) 0.93105(19) 0.0196(5) Uani 1 1 d .
H7 H -0.2248 0.1311 0.9042 0.024 Uiso 1 1 calc R
C8 C -0.3275(2) 0.0738(2) 1.0157(2) 0.0216(5) Uani 1 1 d .
H8 H -0.3398 0.1339 1.0587 0.026 Uiso 1 1 calc R
C9 C -0.36940(18) -0.0246(2) 1.02902(18) 0.0189(5) Uani 1 1 d .
H9 H -0.4163 -0.0462 1.0829 0.023 Uiso 1 1 calc R
C10 C -0.33258(18) -0.08726(19) 0.95187(18) 0.0171(5) Uani 1 1 d .
H10 H -0.3489 -0.1609 0.9424 0.021 Uiso 1 1 calc R
C11 C -0.02694(19) 0.20125(17) 0.99348(17) 0.0176(5) Uani 1 1 d .
H11A H 0.0283 0.2521 0.9922 0.026 Uiso 1 1 calc R
H11B H -0.0824 0.2247 1.0364 0.026 Uiso 1 1 calc R
H11C H -0.0541 0.1916 0.9275 0.026 Uiso 1 1 calc R
C12 C 0.0762(2) 0.19776(19) 1.19221(19) 0.0205(5) Uani 1 1 d .
H12A H 0.1276 0.1985 1.2446 0.031 Uiso 1 1 calc R
H12B H 0.0076 0.1861 1.2199 0.031 Uiso 1 1 calc R
H12C H 0.0771 0.2633 1.1582 0.031 Uiso 1 1 calc R
C13 C 0.20193(17) 0.12798(17) 1.07078(15) 0.0121(4) Uani 1 1 d .
H13 H 0.2033 0.1964 1.0391 0.015 Uiso 1 1 calc R
C14 C 0.29499(18) 0.1182(2) 1.13743(16) 0.0183(5) Uani 1 1 d .
H14A H 0.2968 0.1760 1.1824 0.027 Uiso 1 1 calc R
H14B H 0.3582 0.1176 1.0982 0.027 Uiso 1 1 calc R
H14C H 0.2900 0.0548 1.1746 0.027 Uiso 1 1 calc R
C15 C 0.19486(17) 0.04618(17) 0.99167(16) 0.0109(4) Uani 1 1 d .
H15 H 0.2116 -0.0212 1.0215 0.013 Uiso 1 1 calc R
C16 C 0.26892(17) 0.06527(17) 0.90838(18) 0.0121(4) Uani 1 1 d .
C17 C 0.23948(17) 0.12783(19) 0.83118(16) 0.0142(4) Uani 1 1 d .
H17 H 0.1723 0.1567 0.8297 0.017 Uiso 1 1 calc R
C18 C 0.30882(19) 0.14774(19) 0.75649(17) 0.0169(5) Uani 1 1 d .
H18 H 0.2885 0.1895 0.7035 0.020 Uiso 1 1 calc R
C19 C 0.40752(18) 0.1071(2) 0.75866(17) 0.0166(5) Uani 1 1 d .
H19 H 0.4551 0.1221 0.7080 0.020 Uiso 1 1 calc R
C20 C 0.43653(19) 0.04420(19) 0.83543(18) 0.0177(5) Uani 1 1 d .
H20 H 0.5039 0.0159 0.8370 0.021 Uiso 1 1 calc R
C21 C 0.36736(18) 0.02274(18) 0.90962(18) 0.0158(5) Uani 1 1 d .
H21 H 0.3871 -0.0210 0.9614 0.019 Uiso 1 1 calc R
C22 C 0.16516(17) -0.18175(17) 0.90130(19) 0.0154(4) Uani 1 1 d .
H22A H 0.1883 -0.1888 0.9689 0.023 Uiso 1 1 calc R
H22B H 0.2123 -0.1366 0.8661 0.023 Uiso 1 1 calc R
H22C H 0.1646 -0.2487 0.8700 0.023 Uiso 1 1 calc R
C23 C -0.0239(2) -0.0328(2) 0.77299(17) 0.0215(5) Uani 1 1 d .
H23A H -0.0626 -0.0754 0.7272 0.032 Uiso 1 1 calc R
H23B H 0.0396 -0.0088 0.7418 0.032 Uiso 1 1 calc R
H23C H -0.0662 0.0258 0.7919 0.032 Uiso 1 1 calc R

loop_
_atom_site_aniso_label
_atom_site_aniso_U_11
_atom_site_aniso_U_22
_atom_site_aniso_U_33
_atom_site_aniso_U_23
_atom_site_aniso_U_13
_atom_site_aniso_U_12
B1 0.0111(11) 0.0155(11) 0.0087(10) -0.0019(9) 0.0006(9) 0.0001(10)
C1 0.0064(10) 0.0152(11) 0.0063(10) -0.0003(8) -0.0005(8) 0.0026(8)
Cl1 0.0219(3) 0.0247(3) 0.0311(3) -0.0145(3) -0.0050(2) -0.0028(3)
Fe1 0.00629(17) 0.01308(16) 0.00611(15) 0.00137(13) -0.00062(13) 0.00113(14)
N1 0.0134(9) 0.0131(8) 0.0085(8) -0.0027(8) 0.0023(7) -0.0029(8)
O1 0.0072(7) 0.0182(8) 0.0091(7) -0.0001(7) 0.0010(6) -0.0006(6)
Sn1 0.00827(7) 0.01557(7) 0.00704(7) -0.00210(5) -0.00039(5) 0.00276(5)
C2 0.0083(10) 0.0141(10) 0.0059(9) 0.0007(8) -0.0025(8) 0.0021(9)
C3 0.0097(11) 0.0180(11) 0.0073(10) -0.0003(9) -0.0004(8) -0.0001(9)
C4 0.0096(11) 0.0187(11) 0.0099(11) 0.0033(9) -0.0023(8) -0.0015(9)
C5 0.0076(10) 0.0138(10) 0.0096(10) 0.0026(9) -0.0036(8) 0.0007(8)
C6 0.0111(11) 0.0358(13) 0.0090(10) 0.0037(11) -0.0054(9) 0.0048(10)
C7 0.0166(13) 0.0237(12) 0.0186(12) 0.0099(10) -0.0066(9) 0.0040(10)
C8 0.0152(12) 0.0255(12) 0.0242(13) -0.0002(11) -0.0046(10) 0.0138(11)
C9 0.0062(11) 0.0333(14) 0.0172(12) 0.0037(11) -0.0022(9) 0.0039(10)
C10 0.0093(11) 0.0237(12) 0.0184(12) 0.0023(10) -0.0093(9) -0.0009(9)
C11 0.0143(12) 0.0160(10) 0.0225(12) 0.0042(10) -0.0002(9) -0.0007(10)
C12 0.0219(14) 0.0205(12) 0.0192(12) -0.0093(11) 0.0021(10) -0.0035(11)
C13 0.0108(11) 0.0146(10) 0.0110(10) 0.0019(9) 0.0000(8) -0.0043(10)
C14 0.0157(11) 0.0256(11) 0.0135(10) 0.0008(10) -0.0036(9) -0.0069(12)
C15 0.0095(11) 0.0134(10) 0.0098(10) 0.0024(9) -0.0001(8) 0.0006(9)
C16 0.0093(10) 0.0160(10) 0.0110(11) -0.0017(10) -0.0009(9) -0.0022(8)
C17 0.0103(10) 0.0178(11) 0.0146(10) 0.0008(10) 0.0003(8) 0.0001(10)
C18 0.0168(12) 0.0212(11) 0.0127(11) 0.0013(9) 0.0008(9) -0.0040(10)
C19 0.0136(11) 0.0216(11) 0.0146(11) -0.0041(10) 0.0049(9) -0.0053(10)
C20 0.0101(11) 0.0238(12) 0.0192(12) -0.0052(10) 0.0011(9) 0.0005(10)
C21 0.0127(11) 0.0193(11) 0.0155(11) -0.0002(10) -0.0013(9) 0.0005(9)
C22 0.0104(10) 0.0179(10) 0.0180(11) -0.0022(10) 0.0028(10) 0.0060(9)
C23 0.0180(12) 0.0351(13) 0.0115(10) 0.0041(10) -0.0008(10) 0.0036(12)

loop_
_atom_type_symbol
_atom_type_description
_atom_type_scat_dispersion_real
_atom_type_scat_dispersion_imag
_atom_type_scat_source
C C 0.0181 0.0091 'International Tables Vol C Tables 4.2.6.8 and 6.1.1.4'
H H 0.0000 0.0000 'International Tables Vol C Tables 4.2.6.8 and 6.1.1.4'
B B 0.0090 0.0039 'International Tables Vol C Tables 4.2.6.8 and 6.1.1.4'
N N 0.0311 0.0180 'International Tables Vol C Tables 4.2.6.8 and 6.1.1.4'
O O 0.0492 0.0322 'International Tables Vol C Tables 4.2.6.8 and 6.1.1.4'
Cl Cl 0.3639 0.7018 'International Tables Vol C Tables 4.2.6.8 and 6.1.1.4'
Fe Fe -1.1336 3.1974 'International Tables Vol C Tables 4.2.6.8 and 6.1.1.4'
Sn Sn 0.0259 5.4591 'International Tables Vol C Tables 4.2.6.8 and 6.1.1.4'

loop_
_geom_angle_atom_site_label_1
_geom_angle_atom_site_label_2
_geom_angle_atom_site_label_3
_geom_angle
O1 B1 C2 107.73(17)
O1 B1 C11 112.27(18)
C2 B1 C11 118.6(2)
O1 B1 N1 98.56(17)
C2 B1 N1 106.85(16)
C11 B1 N1 110.82(18)
C5 C1 C2 109.43(19)
C5 C1 Fe1 68.82(12)
C2 C1 Fe1 70.74(13)
C5 C1 Sn1 130.79(16)
C2 C1 Sn1 119.38(16)
Fe1 C1 Sn1 120.98(10)
C4 Fe1 C7 159.09(10)
C4 Fe1 C5 40.93(9)
C7 Fe1 C5 159.26(10)
C4 Fe1 C3 41.13(9)
C7 Fe1 C3 123.52(10)
C5 Fe1 C3 68.95(9)
C4 Fe1 C8 121.73(10)
C7 Fe1 C8 40.80(11)
C5 Fe1 C8 158.08(10)
C3 Fe1 C8 106.66(10)
C4 Fe1 C9 105.40(10)
C7 Fe1 C9 68.40(11)
C5 Fe1 C9 122.01(10)
C3 Fe1 C9 120.76(10)
C8 Fe1 C9 40.41(11)
C4 Fe1 C10 120.92(10)
C7 Fe1 C10 68.20(10)
C5 Fe1 C10 107.04(9)
C3 Fe1 C10 156.81(10)
C8 Fe1 C10 68.07(11)
C9 Fe1 C10 40.63(10)
C4 Fe1 C6 157.69(10)
C7 Fe1 C6 40.51(11)
C5 Fe1 C6 122.82(10)
C3 Fe1 C6 160.52(10)
C8 Fe1 C6 68.31(10)
C9 Fe1 C6 68.44(10)
C10 Fe1 C6 40.61(10)
C4 Fe1 C1 68.29(9)
C7 Fe1 C1 124.21(10)
C5 Fe1 C1 40.70(9)
C3 Fe1 C1 68.03(9)
C8 Fe1 C1 159.35(11)
C9 Fe1 C1 159.68(10)
C10 Fe1 C1 124.70(9)
C6 Fe1 C1 109.65(9)
C4 Fe1 C2 68.91(9)
C7 Fe1 C2 108.67(10)
C5 Fe1 C2 68.92(9)
C3 Fe1 C2 40.66(9)
C8 Fe1 C2 122.59(10)
C9 Fe1 C2 157.28(10)
C10 Fe1 C2 161.12(9)
C6 Fe1 C2 124.95(9)
C1 Fe1 C2 40.45(8)
C12 N1 C13 114.30(19)
C12 N1 B1 116.70(18)
C13 N1 B1 103.81(16)
C12 N1 H1 107.2
C13 N1 H1 107.2
B1 N1 H1 107.2
C15 O1 B1 112.80(17)
C15 O1 Sn1 119.01(13)
B1 O1 Sn1 110.63(12)
C1 Sn1 C22 120.08(9)
C1 Sn1 C23 119.20(9)
C22 Sn1 C23 115.53(10)
C1 Sn1 Cl1 96.15(6)
C22 Sn1 Cl1 96.16(6)
C23 Sn1 Cl1 100.61(8)
C1 Sn1 O1 75.00(7)
C22 Sn1 O1 87.92(7)
C23 Sn1 O1 84.61(8)
Cl1 Sn1 O1 171.13(4)
C1 C2 C3 106.25(19)
C1 C2 B1 122.05(19)
C3 C2 B1 131.2(2)
C1 C2 Fe1 68.80(12)
C3 C2 Fe1 68.03(13)
B1 C2 Fe1 133.87(15)
C4 C3 C2 108.8(2)
C4 C3 Fe1 69.18(13)
C2 C3 Fe1 71.30(13)
C4 C3 H3 125.6
C2 C3 H3 125.6
Fe1 C3 H3 125.6
C5 C4 C3 107.9(2)
C5 C4 Fe1 69.63(12)
C3 C4 Fe1 69.69(13)
C5 C4 H4 126.0
C3 C4 H4 126.0
Fe1 C4 H4 126.0
C4 C5 C1 107.55(19)
C4 C5 Fe1 69.44(13)
C1 C5 Fe1 70.48(12)
C4 C5 H5 126.2
C1 C5 H5 126.2
Fe1 C5 H5 126.2
C7 C6 C10 107.5(2)
C7 C6 Fe1 69.07(13)
C10 C6 Fe1 69.59(13)
C7 C6 H6 126.2
C10 C6 H6 126.2
Fe1 C6 H6 126.2
C6 C7 C8 108.3(2)
C6 C7 Fe1 70.41(14)
C8 C7 Fe1 69.82(14)
C6 C7 H7 125.9
C8 C7 H7 125.9
Fe1 C7 H7 125.9
C9 C8 C7 108.2(2)
C9 C8 Fe1 70.09(14)
C7 C8 Fe1 69.38(14)
C9 C8 H8 125.9
C7 C8 H8 125.9
Fe1 C8 H8 125.9
C8 C9 C10 107.7(2)
C8 C9 Fe1 69.50(14)
C10 C9 Fe1 69.73(13)
C8 C9 H9 126.1
C10 C9 H9 126.1
Fe1 C9 H9 126.1
C9 C10 C6 108.2(2)
C9 C10 Fe1 69.64(14)
C6 C10 Fe1 69.80(13)
C9 C10 H10 125.9
C6 C10 H10 125.9
Fe1 C10 H10 125.9
B1 C11 H11A 109.5
B1 C11 H11B 109.5
H11A C11 H11B 109.5
B1 C11 H11C 109.5
H11A C11 H11C 109.5
H11B C11 H11C 109.5
N1 C12 H12A 109.5
N1 C12 H12B 109.5
H12A C12 H12B 109.5
N1 C12 H12C 109.5
H12A C12 H12C 109.5
H12B C12 H12C 109.5
N1 C13 C14 113.50(18)
N1 C13 C15 101.73(17)
C14 C13 C15 114.5(2)
N1 C13 H13 108.9
C14 C13 H13 108.9
C15 C13 H13 108.9
C13 C14 H14A 109.5
C13 C14 H14B 109.5
H14A C14 H14B 109.5
C13 C14 H14C 109.5
H14A C14 H14C 109.5
H14B C14 H14C 109.5
O1 C15 C16 112.39(18)
O1 C15 C13 106.11(18)
C16 C15 C13 112.43(18)
O1 C15 H15 108.6
C16 C15 H15 108.6
C13 C15 H15 108.6
C21 C16 C17 119.8(2)
C21 C16 C15 120.3(2)
C17 C16 C15 119.9(2)
C18 C17 C16 119.7(2)
C18 C17 H17 120.2
C16 C17 H17 120.2
C19 C18 C17 120.6(2)
C19 C18 H18 119.7
C17 C18 H18 119.7
C18 C19 C20 119.6(2)
C18 C19 H19 120.2
C20 C19 H19 120.2
C21 C20 C19 120.2(2)
C21 C20 H20 119.9
C19 C20 H20 119.9
C20 C21 C16 120.1(2)
C20 C21 H21 119.9
C16 C21 H21 119.9
Sn1 C22 H22A 109.5
Sn1 C22 H22B 109.5
H22A C22 H22B 109.5
Sn1 C22 H22C 109.5
H22A C22 H22C 109.5
H22B C22 H22C 109.5
Sn1 C23 H23A 109.5
Sn1 C23 H23B 109.5
H23A C23 H23B 109.5
Sn1 C23 H23C 109.5
H23A C23 H23C 109.5
H23B C23 H23C 109.5

loop_
_geom_bond_atom_site_label_1
_geom_bond_atom_site_label_2
_geom_bond_distance
B1 O1 1.523(3)
B1 C2 1.601(3)
B1 C11 1.602(3)
B1 N1 1.652(3)
C1 C5 1.426(3)
C1 C2 1.435(3)
C1 Fe1 2.062(2)
C1 Sn1 2.109(2)
Cl1 Sn1 2.4641(6)
Fe1 C4 2.037(2)
Fe1 C7 2.038(2)
Fe1 C5 2.039(2)
Fe1 C3 2.044(2)
Fe1 C8 2.044(2)
Fe1 C9 2.052(2)
Fe1 C10 2.053(2)
Fe1 C6 2.056(2)
Fe1 C2 2.087(2)
N1 C12 1.487(3)
N1 C13 1.497(3)
N1 H1 0.9300
O1 C15 1.422(3)
O1 Sn1 2.5226(16)
Sn1 C22 2.128(2)
Sn1 C23 2.128(2)
C2 C3 1.436(3)
C3 C4 1.433(3)
C3 H3 1.0000
C4 C5 1.425(3)
C4 H4 1.0000
C5 H5 1.0000
C6 C7 1.418(4)
C6 C10 1.426(4)
C6 H6 1.0000
C7 C8 1.423(4)
C7 H7 1.0000
C8 C9 1.415(4)
C8 H8 1.0000
C9 C10 1.425(4)
C9 H9 1.0000
C10 H10 1.0000
C11 H11A 0.9800
C11 H11B 0.9800
C11 H11C 0.9800
C12 H12A 0.9800
C12 H12B 0.9800
C12 H12C 0.9800
C13 C14 1.520(3)
C13 C15 1.532(3)
C13 H13 1.0000
C14 H14A 0.9800
C14 H14B 0.9800
C14 H14C 0.9800
C15 C16 1.515(3)
C15 H15 1.0000
C16 C21 1.394(3)
C16 C17 1.396(3)
C17 C18 1.389(3)
C17 H17 0.9500
C18 C19 1.387(4)
C18 H18 0.9500
C19 C20 1.392(4)
C19 H19 0.9500
C20 C21 1.387(3)
C20 H20 0.9500
C21 H21 0.9500
C22 H22A 0.9800
C22 H22B 0.9800
C22 H22C 0.9800
C23 H23A 0.9800
C23 H23B 0.9800
C23 H23C 0.9800
